data_4308980
loop_
_publ_author_name
'Oliver Seiler'
'Christian Burschka'
'Markus Fischer'
'Martin Penka'
'Reinhold Tacke'

_publ_contact_author_address
;
Institut f\"ur Anorganische Chemie
Universit\"at W\"urzburg
Am Hubland
97074 W\"urzburg
Bundesrepublik Deutschland
;
_publ_contact_author_email r.tacke@mail.uni-wuerzburg.de
_publ_contact_author_fax '049 931 888-4609'
_publ_contact_author_name 'Professor Dr. Reinhold Tacke'
_publ_contact_author_phone '049 931 888-5250'
_publ_section_title
;
Synthesis and Structural Characterization of Novel Neutral Hexacoordinate
Silicon(IV) Complexes with SiO2N4 Skeletons Containing Cyanato-N or
Thiocyanato-N Ligands
;
_journal_name_full 'Inorganic Chemistry'
_journal_page_first 2337
_journal_page_last 2346
_journal_paper_doi 10.1021/ic0485211
_journal_volume 44
_journal_year 2005
_chemical_formula_moiety 'C18 H28 N4 O2 S2 Si'
_chemical_formula_sum 'C18 H28 N4 O2 S2 Si'
_chemical_formula_weight 424.65
_chemical_name_common
;
(OC-6-12)-Bis(4-(isopropylimino)pent-2-en-2-olato(1-)-N,O)-
di(thiocyanato-N)silicon(IV)
;
_chemical_name_systematic
;
(OC-6-12)-Bis[4-(isopropylimino)pent-2-en-2-olato(1-)-N,O]-
di(thiocyanato-N)silicon(IV)
;
_space_group_IT_number 2
_symmetry_cell_setting triclinic
_symmetry_space_group_name_Hall '-P 1'
_symmetry_space_group_name_H-M 'P -1'
_atom_sites_solution_hydrogens geom
_atom_sites_solution_primary direct
_atom_sites_solution_secondary difmap
_audit_creation_method SHELXL-97
_cell_angle_alpha 76.053(15)
_cell_angle_beta 84.672(15)
_cell_angle_gamma 82.245(14)
_cell_formula_units_Z 1
_cell_length_a 7.0217(9)
_cell_length_b 8.6194(11)
_cell_length_c 9.3688(13)
_cell_measurement_reflns_used 5000
_cell_measurement_temperature 173(2)
_cell_measurement_theta_max 27.95
_cell_measurement_theta_min 5.85
_cell_volume 544.20(13)
_computing_cell_refinement Stoe-IPDS
_computing_data_collection Stoe-IPDS
_computing_data_reduction Stoe-IPDS
_computing_molecular_graphics ORTEP-POVRAY
_computing_publication_material Bruker-SHELXTL
_computing_structure_refinement 'SHELXL-97 (Sheldrick, 1997), Version 6.10'
_computing_structure_solution 'SHELXS-97 (Sheldrick, 1990)'
_diffrn_ambient_temperature 173(2)
_diffrn_measured_fraction_theta_full 0.905
_diffrn_measured_fraction_theta_max 0.905
_diffrn_measurement_device_type Stoe-IPDS
_diffrn_measurement_method Stoe-IPDS
_diffrn_radiation_monochromator graphite
_diffrn_radiation_source 'fine-focus sealed tube'
_diffrn_radiation_type MoK\a
_diffrn_radiation_wavelength 0.71073
_diffrn_reflns_av_R_equivalents 0.0263
_diffrn_reflns_av_sigmaI/netI 0.0203
_diffrn_reflns_limit_h_max 9
_diffrn_reflns_limit_h_min -9
_diffrn_reflns_limit_k_max 11
_diffrn_reflns_limit_k_min -11
_diffrn_reflns_limit_l_max 12
_diffrn_reflns_limit_l_min -12
_diffrn_reflns_number 6999
_diffrn_reflns_theta_full 27.93
_diffrn_reflns_theta_max 27.93
_diffrn_reflns_theta_min 3.69
_exptl_absorpt_coefficient_mu 0.320
_exptl_absorpt_correction_type none
_exptl_crystal_colour colorless
_exptl_crystal_density_diffrn 1.296
_exptl_crystal_density_method 'not measured'
_exptl_crystal_description platelet
_exptl_crystal_F_000 226
_exptl_crystal_size_max 0.5
_exptl_crystal_size_mid 0.4
_exptl_crystal_size_min 0.15
_refine_diff_density_max 0.315
_refine_diff_density_min -0.250
_refine_diff_density_rms 0.047
_refine_ls_extinction_method none
_refine_ls_goodness_of_fit_ref 1.064
_refine_ls_hydrogen_treatment mixed
_refine_ls_matrix_type full
_refine_ls_number_parameters 128
_refine_ls_number_reflns 2373
_refine_ls_number_restraints 0
_refine_ls_restrained_S_all 1.064
_refine_ls_R_factor_all 0.0344
_refine_ls_R_factor_gt 0.0312
_refine_ls_shift/su_max 0.000
_refine_ls_shift/su_mean 0.000
_refine_ls_structure_factor_coef Fsqd
_refine_ls_weighting_details 'calc w=1/[\s^2^(Fo^2^)+(0.0543P)^2^+0.1193P] where P=(Fo^2^+2Fc^2^)/3'
_refine_ls_weighting_scheme calc
_refine_ls_wR_factor_gt 0.0860
_refine_ls_wR_factor_ref 0.0877
_reflns_number_gt 2150
_reflns_number_total 2373
_reflns_threshold_expression >2sigma(I)
_cod_data_source_file ic0485211si20041027_112104_5.cif
_cod_data_source_block 6
_cod_original_cell_volume 544.20(12)
_cod_database_code 4308980

loop_
_symmetry_equiv_pos_as_xyz
'x, y, z'
'-x, -y, -z'

loop_
_atom_site_label
_atom_site_type_symbol
_atom_site_fract_x
_atom_site_fract_y
_atom_site_fract_z
_atom_site_U_iso_or_equiv
_atom_site_adp_type
_atom_site_occupancy
_atom_site_symmetry_multiplicity
_atom_site_calc_flag
_atom_site_refinement_flags
_atom_site_disorder_assembly
_atom_site_disorder_group
Si Si 0.5000 1.0000 1.0000 0.01537(12) Uani 1 2 d S . .
S S 0.21776(6) 1.43858(4) 0.66798(4) 0.03521(13) Uani 1 1 d . . .
O O 0.31002(12) 0.89619(9) 0.98470(9) 0.01912(18) Uani 1 1 d . . .
N1 N 0.37068(15) 1.18369(12) 0.88478(11) 0.0201(2) Uani 1 1 d . . .
C3 C 0.32993(19) 0.75484(14) 0.94795(13) 0.0215(2) Uani 1 1 d . . .
C1 C 0.30676(18) 1.29057(13) 0.79384(13) 0.0200(2) Uani 1 1 d . . .
C4 C 0.48451(19) 0.70581(14) 0.86656(14) 0.0240(3) Uani 1 1 d . . .
H4 H 0.5015 0.5974 0.8573 0.029 Uiso 1 1 calc R . .
C2 C 0.1634(2) 0.65978(16) 1.00164(16) 0.0306(3) Uani 1 1 d . . .
H2A H 0.1547 0.6308 1.1096 0.046 Uiso 1 1 calc R . .
H2B H 0.1825 0.5617 0.9642 0.046 Uiso 1 1 calc R . .
H2C H 0.0441 0.7247 0.9663 0.046 Uiso 1 1 calc R . .
N2 N 0.63182(15) 0.95004(11) 0.82433(10) 0.0179(2) Uani 1 1 d . . .
C5 C 0.62508(18) 0.81005(14) 0.79302(12) 0.0204(2) Uani 1 1 d . . .
C8 C 0.6735(2) 1.12442(17) 0.56755(14) 0.0319(3) Uani 1 1 d . . .
H8A H 0.7179 1.0380 0.5166 0.048 Uiso 1 1 calc R . .
H8B H 0.7258 1.2234 0.5137 0.048 Uiso 1 1 calc R . .
H8C H 0.5325 1.1426 0.5722 0.048 Uiso 1 1 calc R . .
C6 C 0.7562(2) 0.74412(15) 0.67930(14) 0.0270(3) Uani 1 1 d . . .
H6A H 0.8178 0.8318 0.6124 0.041 Uiso 1 1 calc R . .
H6B H 0.6808 0.6949 0.6229 0.041 Uiso 1 1 calc R . .
H6C H 0.8553 0.6629 0.7287 0.041 Uiso 1 1 calc R . .
C7 C 0.74295(18) 1.07621(14) 0.72416(13) 0.0215(2) Uani 1 1 d . . .
H7 H 0.7074 1.1746 0.7641 0.026 Uiso 1 1 calc R . .
C9 C 0.9605(2) 1.03984(18) 0.73341(16) 0.0325(3) Uani 1 1 d . . .
H9A H 0.9925 1.0196 0.8364 0.049 Uiso 1 1 calc R . .
H9B H 1.0225 1.1321 0.6750 0.049 Uiso 1 1 calc R . .
H9C H 1.0065 0.9445 0.6948 0.049 Uiso 1 1 calc R . .

loop_
_atom_site_aniso_label
_atom_site_aniso_U_11
_atom_site_aniso_U_22
_atom_site_aniso_U_33
_atom_site_aniso_U_23
_atom_site_aniso_U_13
_atom_site_aniso_U_12
Si 0.0142(2) 0.0157(2) 0.0166(2) -0.00441(15) -0.00011(16) -0.00257(15)
S 0.0480(3) 0.02389(18) 0.02789(19) 0.00146(13) -0.00628(16) 0.00564(14)
O 0.0173(4) 0.0196(4) 0.0222(4) -0.0076(3) -0.0002(3) -0.0041(3)
N1 0.0193(5) 0.0202(5) 0.0206(5) -0.0046(4) -0.0006(4) -0.0020(4)
C3 0.0243(7) 0.0201(5) 0.0223(5) -0.0059(4) -0.0027(5) -0.0071(4)
C1 0.0199(6) 0.0198(5) 0.0215(5) -0.0079(4) 0.0018(4) -0.0033(4)
C4 0.0275(7) 0.0196(5) 0.0273(6) -0.0094(5) 0.0002(5) -0.0056(5)
C2 0.0286(8) 0.0269(6) 0.0393(7) -0.0105(5) 0.0044(6) -0.0134(5)
N2 0.0170(5) 0.0189(4) 0.0180(4) -0.0049(3) 0.0008(4) -0.0031(3)
C5 0.0207(6) 0.0213(5) 0.0198(5) -0.0069(4) -0.0019(4) -0.0006(4)
C8 0.0400(9) 0.0315(7) 0.0212(6) -0.0014(5) 0.0012(5) -0.0044(6)
C6 0.0311(8) 0.0257(6) 0.0254(6) -0.0113(5) 0.0027(5) -0.0007(5)
C7 0.0222(6) 0.0213(5) 0.0204(5) -0.0039(4) 0.0044(4) -0.0059(4)
C9 0.0224(7) 0.0379(7) 0.0374(7) -0.0091(6) 0.0054(6) -0.0088(5)

loop_
_atom_type_symbol
_atom_type_description
_atom_type_scat_dispersion_real
_atom_type_scat_dispersion_imag
_atom_type_scat_source
C C 0.0033 0.0016 'International Tables Vol C Tables 4.2.6.8 and 6.1.1.4'
H H 0.0000 0.0000 'International Tables Vol C Tables 4.2.6.8 and 6.1.1.4'
N N 0.0061 0.0033 'International Tables Vol C Tables 4.2.6.8 and 6.1.1.4'
O O 0.0106 0.0060 'International Tables Vol C Tables 4.2.6.8 and 6.1.1.4'
Si Si 0.0817 0.0704 'International Tables Vol C Tables 4.2.6.8 and 6.1.1.4'
S S 0.1246 0.1234 'International Tables Vol C Tables 4.2.6.8 and 6.1.1.4'

loop_
_geom_angle_atom_site_label_1
_geom_angle_atom_site_label_2
_geom_angle_atom_site_label_3
_geom_angle
_geom_angle_site_symmetry_1
_geom_angle_site_symmetry_3
_geom_angle_publ_flag
O Si O 180.000(1) 2_677 . ?
O Si N1 88.27(4) 2_677 2_677 ?
O Si N1 91.73(4) . 2_677 ?
O Si N1 91.73(4) 2_677 . ?
O Si N1 88.27(4) . . ?
N1 Si N1 180.00(6) 2_677 . ?
O Si N2 91.48(4) 2_677 2_677 ?
O Si N2 88.52(4) . 2_677 ?
N1 Si N2 89.44(5) 2_677 2_677 ?
N1 Si N2 90.56(5) . 2_677 ?
O Si N2 88.52(4) 2_677 . ?
O Si N2 91.48(4) . . ?
N1 Si N2 90.56(5) 2_677 . ?
N1 Si N2 89.44(5) . . ?
N2 Si N2 180.000(1) 2_677 . ?
C3 O Si 124.59(8) . . ?
C1 N1 Si 168.99(10) . . ?
O C3 C4 122.27(11) . . ?
O C3 C2 113.76(11) . . ?
C4 C3 C2 123.95(11) . . ?
N1 C1 S 179.88(14) . . ?
C3 C4 C5 123.07(11) . . ?
C5 N2 C7 121.23(10) . . ?
C5 N2 Si 120.93(8) . . ?
C7 N2 Si 117.84(7) . . ?
N2 C5 C4 121.23(11) . . ?
N2 C5 C6 124.97(11) . . ?
C4 C5 C6 113.79(10) . . ?
N2 C7 C9 113.82(10) . . ?
N2 C7 C8 112.35(10) . . ?
C9 C7 C8 115.04(11) . . ?

loop_
_geom_bond_atom_site_label_1
_geom_bond_atom_site_label_2
_geom_bond_distance
_geom_bond_site_symmetry_2
_geom_bond_publ_flag
Si O 1.7378(8) 2_677 ?
Si O 1.7378(8) . ?
Si N1 1.8619(11) 2_677 ?
Si N1 1.8619(11) . ?
Si N2 1.9241(10) 2_677 ?
Si N2 1.9241(10) . ?
S C1 1.6140(13) . ?
O C3 1.3304(14) . ?
N1 C1 1.1649(17) . ?
C3 C4 1.3476(19) . ?
C3 C2 1.4973(17) . ?
C4 C5 1.4390(17) . ?
N2 C5 1.3164(14) . ?
N2 C7 1.5078(14) . ?
C5 C6 1.5081(17) . ?
C8 C7 1.5321(17) . ?
C7 C9 1.5237(19) . ?

loop_
_geom_torsion_atom_site_label_1
_geom_torsion_atom_site_label_2
_geom_torsion_atom_site_label_3
_geom_torsion_atom_site_label_4
_geom_torsion
_geom_torsion_site_symmetry_1
_geom_torsion_site_symmetry_2
_geom_torsion_site_symmetry_3
_geom_torsion_site_symmetry_4
_geom_torsion_publ_flag
O Si O C3 0(100) 2_677 . . . ?
N1 Si O C3 -48.63(9) 2_677 . . . ?
N1 Si O C3 131.37(9) . . . . ?
N2 Si O C3 -138.03(9) 2_677 . . . ?
N2 Si O C3 41.97(9) . . . . ?
O Si N1 C1 88.3(5) 2_677 . . . ?
O Si N1 C1 -91.7(5) . . . . ?
N1 Si N1 C1 103(100) 2_677 . . . ?
N2 Si N1 C1 179.8(5) 2_677 . . . ?
N2 Si N1 C1 -0.2(5) . . . . ?
Si O C3 C4 -25.90(16) . . . . ?
Si O C3 C2 155.73(9) . . . . ?
Si N1 C1 S 129(100) . . . . ?
O C3 C4 C5 -10.20(19) . . . . ?
C2 C3 C4 C5 168.01(12) . . . . ?
O Si N2 C5 143.65(10) 2_677 . . . ?
O Si N2 C5 -36.35(10) . . . . ?
N1 Si N2 C5 55.40(10) 2_677 . . . ?
N1 Si N2 C5 -124.60(10) . . . . ?
N2 Si N2 C5 -116(100) 2_677 . . . ?
O Si N2 C7 -36.28(8) 2_677 . . . ?
O Si N2 C7 143.72(8) . . . . ?
N1 Si N2 C7 -124.53(9) 2_677 . . . ?
N1 Si N2 C7 55.47(9) . . . . ?
N2 Si N2 C7 64(100) 2_677 . . . ?
C7 N2 C5 C4 -164.71(11) . . . . ?
Si N2 C5 C4 15.36(16) . . . . ?
C7 N2 C5 C6 14.40(18) . . . . ?
Si N2 C5 C6 -165.52(9) . . . . ?
C3 C4 C5 N2 13.62(19) . . . . ?
C3 C4 C5 C6 -165.59(12) . . . . ?
C5 N2 C7 C9 -74.90(14) . . . . ?
Si N2 C7 C9 105.03(11) . . . . ?
C5 N2 C7 C8 58.08(15) . . . . ?
Si N2 C7 C8 -121.99(10) . . . . ?
